data_7055053
loop_
_publ_author_name
'Yao, Min-Xia'
'Lu, Xing-Yun'
'Zhu, Zhao-Xia'
'Deng, Xiao-Wei'
'Jing, Su'

_publ_section_title
;
 Synthesis, structures and magnetism of a series of dinuclear and
 one-dimensional Ni--Ln complexes: single-molecule magnetic behavior in
 one-dimensional nitrate-bridged Dy analogue
;
_journal_issue 11
_journal_name_full 'New J. Chem.'
_journal_page_first 8356
_journal_paper_doi 10.1039/C5NJ01708D
_journal_volume 39
_journal_year 2015
_chemical_formula_sum 'C22 H24 Gd N7 Ni O15'
_chemical_formula_weight 842.44
_chemical_name_systematic
;
 ?
;
_space_group_crystal_system monoclinic
_space_group_IT_number 14
_space_group_name_Hall '-P 2yn'
_space_group_name_H-M_alt 'P 1 21/n 1'
_symmetry_space_group_name_Hall '-P 2yn'
_symmetry_space_group_name_H-M 'P 1 21/n 1'
_atom_sites_solution_hydrogens geom
_audit_creation_method SHELXL-2013
_audit_update_record
;
2015-08-06 deposited with the CCDC.
2015-08-13 downloaded from the CCDC.
;
_cell_angle_alpha 90
_cell_angle_beta 96.575(3)
_cell_angle_gamma 90
_cell_formula_units_Z 4
_cell_length_a 10.3265(19)
_cell_length_b 17.115(3)
_cell_length_c 17.194(3)
_cell_measurement_reflns_used 9897
_cell_measurement_temperature 296(2)
_cell_measurement_theta_max 27.47
_cell_measurement_theta_min 2.31
_cell_volume 3018.8(9)
_computing_cell_refinement 'Bruker SMART'
_computing_data_collection 'Bruker SMART'
_computing_data_reduction 'Bruker SAINT'
_computing_molecular_graphics 'Bruker SHELXTL'
_computing_publication_material 'Bruker SHELXTL'
_computing_structure_refinement 'SHELXL-2013 (Sheldrick, 2013)'
_computing_structure_solution 'Bruker SHELXTL'
_diffrn_ambient_temperature 296(2)
_diffrn_measured_fraction_theta_full 0.995
_diffrn_measured_fraction_theta_max 0.996
_diffrn_measurement_device_type 'CCD area detector'
_diffrn_measurement_method 'phi and omega scans'
_diffrn_radiation_type MoK\a
_diffrn_radiation_wavelength 0.71073
_diffrn_reflns_av_R_equivalents 0.0487
_diffrn_reflns_av_unetI/netI 0.0425
_diffrn_reflns_laue_measured_fraction_full 0.995
_diffrn_reflns_laue_measured_fraction_max 0.996
_diffrn_reflns_limit_h_max 12
_diffrn_reflns_limit_h_min -12
_diffrn_reflns_limit_k_max 21
_diffrn_reflns_limit_k_min -21
_diffrn_reflns_limit_l_max 19
_diffrn_reflns_limit_l_min -21
_diffrn_reflns_number 23995
_diffrn_reflns_point_group_measured_fraction_full 0.995
_diffrn_reflns_point_group_measured_fraction_max 0.996
_diffrn_reflns_theta_full 25.242
_diffrn_reflns_theta_max 26.000
_diffrn_reflns_theta_min 1.684
_exptl_absorpt_coefficient_mu 2.884
_exptl_absorpt_correction_T_max 0.595
_exptl_absorpt_correction_T_min 0.505
_exptl_absorpt_correction_type multi-scan
_exptl_absorpt_process_details 'SADABS; Bruker, 2013'
_exptl_crystal_colour green
_exptl_crystal_density_diffrn 1.854
_exptl_crystal_description block
_exptl_crystal_F_000 1668
_exptl_crystal_size_max 0.240
_exptl_crystal_size_mid 0.200
_exptl_crystal_size_min 0.180
_refine_diff_density_max 0.673
_refine_diff_density_min -1.097
_refine_diff_density_rms 0.137
_refine_ls_extinction_coef 0.0171(4)
_refine_ls_extinction_expression Fc^*^=kFc[1+0.001xFc^2^\l^3^/sin(2\q)]^-1/4^
_refine_ls_extinction_method SHELXL
_refine_ls_goodness_of_fit_ref 1.074
_refine_ls_hydrogen_treatment constr
_refine_ls_matrix_type full
_refine_ls_number_parameters 420
_refine_ls_number_reflns 5918
_refine_ls_number_restraints 0
_refine_ls_restrained_S_all 1.074
_refine_ls_R_factor_all 0.0326
_refine_ls_R_factor_gt 0.0287
_refine_ls_shift/su_max 0.001
_refine_ls_shift/su_mean 0.000
_refine_ls_structure_factor_coef Fsqd
_refine_ls_weighting_details
;
 w=1/[\s^2^(Fo^2^)+(0.0418P)^2^+0.1325P]
 where P=(Fo^2^+2Fc^2^)/3
;
_refine_ls_weighting_scheme calc
_refine_ls_wR_factor_gt 0.0736
_refine_ls_wR_factor_ref 0.0758
_reflns_Friedel_coverage 0.000
_reflns_number_gt 5323
_reflns_number_total 5918
_reflns_threshold_expression 'I > 2\s(I)'
_cod_data_source_file c5nj01708d2.cif
_cod_data_source_block 1
_cod_depositor_comments 'Adding full bibliography for 7055053--7055057.cif.'
_cod_original_cell_volume 3018.8(10)
_cod_database_code 7055053
_shelx_space_group_comment
;
The symmetry employed for this shelxl refinement is uniquely defined
by the following loop, which should always be used as a source of
symmetry information in preference to the above space-group names.
They are only intended as comments.
;
_shelx_estimated_absorpt_t_min 0.544
_shelx_estimated_absorpt_t_max 0.625
_shelxl_version_number 2013-2

loop_
_space_group_symop_operation_xyz
'x, y, z'
'-x+1/2, y+1/2, -z+1/2'
'-x, -y, -z'
'x-1/2, -y-1/2, z-1/2'

loop_
_atom_site_label
_atom_site_type_symbol
_atom_site_fract_x
_atom_site_fract_y
_atom_site_fract_z
_atom_site_U_iso_or_equiv
_atom_site_adp_type
_atom_site_occupancy
_atom_site_site_symmetry_order
_atom_site_calc_flag
_atom_site_refinement_flags_posn
_atom_site_refinement_flags_adp
Gd1 Gd 0.57986(2) 0.75873(2) 0.12950(2) 0.03375(8) Uani 1 1 d . .
Ni1 Ni 0.49093(3) 0.91243(2) 0.24478(2) 0.02746(10) Uani 1 1 d . .
C1 C 0.2945(2) 0.85161(16) 0.11686(15) 0.0322(6) Uani 1 1 d . .
C2 C 0.2499(3) 0.79101(19) 0.06438(17) 0.0396(7) Uani 1 1 d . .
C3 C 0.1244(3) 0.7898(2) 0.0288(2) 0.0597(10) Uani 1 1 d . .
H3 H 0.0970 0.7490 -0.0049 0.072 Uiso 1 1 calc R U
C4 C 0.0384(3) 0.8485(3) 0.0422(2) 0.0726(12) Uani 1 1 d . .
H4 H -0.0469 0.8471 0.0180 0.087 Uiso 1 1 calc R U
C5 C 0.0783(3) 0.9084(2) 0.0908(2) 0.0606(10) Uani 1 1 d . .
H5 H 0.0202 0.9483 0.0990 0.073 Uiso 1 1 calc R U
C6 C 0.2061(3) 0.91115(19) 0.12909(17) 0.0389(7) Uani 1 1 d . .
C7 C 0.3164(3) 1.05852(19) 0.34360(19) 0.0446(7) Uani 1 1 d . .
H7A H 0.2254 1.0446 0.3438 0.054 Uiso 1 1 calc R U
H7B H 0.3277 1.1108 0.3651 0.054 Uiso 1 1 calc R U
C8 C 0.3972(3) 1.00349(18) 0.39621(18) 0.0407(7) Uani 1 1 d . .
H8A H 0.3763 1.0102 0.4494 0.049 Uiso 1 1 calc R U
H8B H 0.3755 0.9502 0.3804 0.049 Uiso 1 1 calc R U
C9 C 0.7127(3) 0.96255(17) 0.35715(16) 0.0362(6) Uani 1 1 d . .
H9 H 0.7492 0.9952 0.3970 0.043 Uiso 1 1 calc R U
C10 C 0.8016(3) 0.91645(17) 0.31763(16) 0.0346(6) Uani 1 1 d . .
C11 C 0.9350(3) 0.9307(2) 0.3398(2) 0.0455(8) Uani 1 1 d . .
H11 H 0.9594 0.9701 0.3757 0.055 Uiso 1 1 calc R U
C12 C 1.0289(3) 0.8880(2) 0.3100(2) 0.0538(9) Uani 1 1 d . .
H12 H 1.1165 0.8990 0.3249 0.065 Uiso 1 1 calc R U
C13 C 0.9936(3) 0.8281(2) 0.2574(2) 0.0485(8) Uani 1 1 d . .
H13 H 1.0574 0.7987 0.2369 0.058 Uiso 1 1 calc R U
C14 C 0.8642(3) 0.81270(17) 0.23571(17) 0.0370(6) Uani 1 1 d . .
C15 C 0.7647(2) 0.85627(15) 0.26373(16) 0.0310(6) Uani 1 1 d . .
C16 C 0.3168(4) 0.6849(3) -0.0122(2) 0.0784(13) Uani 1 1 d . .
H16A H 0.2413 0.6539 -0.0057 0.118 Uiso 1 1 calc R U
H16B H 0.3901 0.6512 -0.0159 0.118 Uiso 1 1 calc R U
H16C H 0.3006 0.7154 -0.0591 0.118 Uiso 1 1 calc R U
C17 C 0.9055(3) 0.6876(2) 0.1788(3) 0.0681(11) Uani 1 1 d . .
H17A H 0.9762 0.7019 0.1500 0.102 Uiso 1 1 calc R U
H17B H 0.8575 0.6453 0.1526 0.102 Uiso 1 1 calc R U
H17C H 0.9395 0.6716 0.2306 0.102 Uiso 1 1 calc R U
C18 C 0.2647(4) 0.7142(2) 0.3610(2) 0.0576(9) Uani 1 1 d . .
H18A H 0.1970 0.7345 0.3892 0.086 Uiso 1 1 calc R U
H18B H 0.3218 0.6817 0.3950 0.086 Uiso 1 1 calc R U
H18C H 0.2265 0.6839 0.3173 0.086 Uiso 1 1 calc R U
C19 C 0.3387(3) 0.77877(18) 0.33290(17) 0.0374(6) Uani 1 1 d . .
C20 C 0.7150(4) 1.0734(3) 0.0880(2) 0.0709(12) Uani 1 1 d . .
H20A H 0.6939 1.0562 0.0349 0.106 Uiso 1 1 calc R U
H20B H 0.8065 1.0663 0.1034 0.106 Uiso 1 1 calc R U
H20C H 0.6934 1.1277 0.0918 0.106 Uiso 1 1 calc R U
C21 C 0.6416(3) 1.02832(18) 0.13874(18) 0.0402(7) Uani 1 1 d . .
C24 C 0.2365(3) 0.97849(18) 0.17897(17) 0.0392(7) Uani 1 1 d . .
H24 H 0.1801 1.0210 0.1728 0.047 Uiso 1 1 calc R U
N1 N 0.3351(2) 0.98367(13) 0.23080(14) 0.0335(5) Uani 1 1 d . .
N2 N 0.5881(2) 0.96304(13) 0.34289(12) 0.0323(5) Uani 1 1 d . .
N3 N 0.3950(2) 0.82858(15) 0.31006(14) 0.0389(5) Uani 1 1 d . .
N4 N 0.5852(2) 0.99132(15) 0.17772(14) 0.0393(6) Uani 1 1 d . .
N5 N 0.5252(3) 0.64389(17) 0.24950(17) 0.0508(7) Uani 1 1 d . .
N6 N 0.6608(4) 0.6340(2) 0.02602(18) 0.0660(10) Uani 1 1 d . .
N7 N 0.6296(3) 0.87265(18) 0.00912(17) 0.0524(7) Uani 1 1 d . .
O1 O 0.3442(3) 0.73596(13) 0.05385(15) 0.0511(6) Uani 1 1 d . .
O2 O 0.41763(16) 0.84988(11) 0.14903(11) 0.0332(4) Uani 1 1 d . .
O3 O 0.34537(19) 1.06003(11) 0.26451(12) 0.0416(5) Uani 1 1 d . .
O4 O 0.53439(19) 1.01580(12) 0.39451(12) 0.0424(5) Uani 1 1 d . .
O5 O 0.64144(17) 0.83793(11) 0.23911(11) 0.0314(4) Uani 1 1 d . .
O6 O 0.8199(2) 0.75412(11) 0.18341(16) 0.0436(6) Uani 1 1 d . .
O7 O 0.4376(2) 0.67902(13) 0.20571(14) 0.0506(6) Uani 1 1 d . .
O8 O 0.6405(2) 0.65925(16) 0.23839(17) 0.0635(7) Uani 1 1 d . .
O9 O 0.5004(3) 0.6005(2) 0.3006(2) 0.0934(12) Uani 1 1 d . .
O10 O 0.5778(3) 0.62439(16) 0.07302(17) 0.0785(8) Uani 1 1 d . .
O11 O 0.7126(3) 0.70038(19) 0.02755(18) 0.0841(9) Uani 1 1 d . .
O12 O 0.6898(3) 0.5810(2) -0.01541(16) 0.0888(11) Uani 1 1 d . .
O13 O 0.5346(3) 0.82531(17) -0.00092(14) 0.0638(7) Uani 1 1 d . .
O14 O 0.7023(2) 0.86574(14) 0.07319(14) 0.0520(6) Uani 1 1 d . .
O15 O 0.6495(3) 0.92088(18) -0.03884(17) 0.0820(9) Uani 1 1 d . .

loop_
_atom_site_aniso_label
_atom_site_aniso_U_11
_atom_site_aniso_U_22
_atom_site_aniso_U_33
_atom_site_aniso_U_23
_atom_site_aniso_U_13
_atom_site_aniso_U_12
Gd1 0.03494(11) 0.03136(11) 0.03591(12) -0.00245(5) 0.00827(7) 0.00332(5)
Ni1 0.02578(18) 0.02805(19) 0.02834(19) -0.00009(13) 0.00220(13) 0.00118(12)
C1 0.0300(13) 0.0404(16) 0.0262(13) -0.0005(11) 0.0035(10) -0.0039(11)
C2 0.0392(16) 0.0478(18) 0.0316(15) -0.0034(13) 0.0033(12) -0.0051(13)
C3 0.0470(19) 0.083(3) 0.047(2) -0.0212(19) -0.0047(15) -0.0155(19)
C4 0.0329(17) 0.115(4) 0.065(2) -0.023(2) -0.0165(17) 0.002(2)
C5 0.0350(17) 0.085(3) 0.058(2) -0.014(2) -0.0085(15) 0.0151(17)
C6 0.0295(13) 0.0533(18) 0.0332(15) 0.0012(13) 0.0004(11) 0.0049(12)
C7 0.0424(16) 0.0411(18) 0.052(2) -0.0117(14) 0.0120(14) 0.0022(13)
C8 0.0420(16) 0.0435(18) 0.0386(16) -0.0089(13) 0.0137(13) -0.0036(13)
C9 0.0389(15) 0.0366(15) 0.0310(14) 0.0002(12) -0.0048(11) -0.0045(12)
C10 0.0297(13) 0.0387(15) 0.0345(15) 0.0080(12) -0.0004(11) -0.0009(11)
C11 0.0332(15) 0.052(2) 0.0491(19) 0.0024(15) -0.0061(13) -0.0072(13)
C12 0.0273(15) 0.062(2) 0.070(2) 0.0054(18) -0.0032(14) -0.0046(14)
C13 0.0265(15) 0.056(2) 0.063(2) 0.0081(16) 0.0053(14) 0.0050(13)
C14 0.0340(14) 0.0359(15) 0.0412(16) 0.0075(12) 0.0045(12) 0.0032(11)
C15 0.0258(13) 0.0329(14) 0.0337(14) 0.0109(11) 0.0008(10) 0.0003(10)
C16 0.092(3) 0.076(3) 0.064(3) -0.042(2) -0.004(2) -0.003(2)
C17 0.050(2) 0.048(2) 0.106(3) -0.005(2) 0.009(2) 0.0235(16)
C18 0.066(2) 0.051(2) 0.058(2) 0.0055(17) 0.0154(18) -0.0158(18)
C19 0.0435(16) 0.0333(15) 0.0359(16) -0.0032(12) 0.0073(13) -0.0041(13)
C20 0.065(2) 0.088(3) 0.059(2) 0.032(2) 0.0054(19) -0.020(2)
C21 0.0387(16) 0.0452(17) 0.0361(16) 0.0087(13) 0.0017(12) -0.0006(13)
C24 0.0338(15) 0.0443(17) 0.0397(16) 0.0028(13) 0.0051(12) 0.0122(12)
N1 0.0330(11) 0.0290(12) 0.0389(13) -0.0014(9) 0.0050(10) 0.0035(9)
N2 0.0343(12) 0.0337(12) 0.0293(12) -0.0009(9) 0.0054(9) -0.0015(9)
N3 0.0414(13) 0.0362(14) 0.0404(14) -0.0041(11) 0.0105(11) -0.0022(11)
N4 0.0419(14) 0.0401(14) 0.0360(13) 0.0052(11) 0.0049(11) 0.0019(11)
N5 0.0471(16) 0.0469(17) 0.0585(18) 0.0087(14) 0.0066(13) -0.0088(13)
N6 0.093(3) 0.065(2) 0.0372(17) -0.0029(15) -0.0030(16) 0.047(2)
N7 0.067(2) 0.0509(18) 0.0423(17) 0.0056(13) 0.0206(14) 0.0176(15)
O1 0.0549(15) 0.0527(14) 0.0437(14) -0.0200(10) -0.0025(11) -0.0013(10)
O2 0.0264(9) 0.0378(11) 0.0341(10) -0.0069(8) -0.0013(8) 0.0029(7)
O3 0.0508(12) 0.0283(10) 0.0455(12) -0.0031(8) 0.0047(9) 0.0053(9)
O4 0.0408(11) 0.0455(12) 0.0411(12) -0.0150(9) 0.0059(9) -0.0033(9)
O5 0.0238(9) 0.0323(10) 0.0375(11) -0.0003(8) 0.0012(8) 0.0022(7)
O6 0.0324(12) 0.0367(12) 0.0625(17) -0.0016(9) 0.0088(11) 0.0098(8)
O7 0.0450(12) 0.0518(14) 0.0550(14) 0.0040(11) 0.0067(10) -0.0040(10)
O8 0.0411(13) 0.0679(17) 0.0815(19) 0.0289(14) 0.0066(12) -0.0055(12)
O9 0.0598(16) 0.105(3) 0.115(3) 0.068(2) 0.0074(17) -0.0217(16)
O10 0.115(2) 0.0537(17) 0.071(2) -0.0121(14) 0.0310(18) 0.0115(16)
O11 0.120(3) 0.066(2) 0.075(2) 0.0070(16) 0.0464(18) 0.0263(18)
O12 0.118(2) 0.095(2) 0.0504(16) -0.0273(15) -0.0040(16) 0.063(2)
O13 0.0658(16) 0.0773(19) 0.0475(14) 0.0049(13) 0.0024(12) 0.0038(14)
O14 0.0527(13) 0.0530(14) 0.0516(14) 0.0072(11) 0.0115(11) 0.0025(10)
O15 0.124(3) 0.0672(19) 0.0588(18) 0.0259(15) 0.0267(17) 0.0082(17)

loop_
_atom_type_symbol
_atom_type_description
_atom_type_scat_dispersion_real
_atom_type_scat_dispersion_imag
_atom_type_scat_source
C C 0.0033 0.0016 'International Tables Vol C Tables 4.2.6.8 and 6.1.1.4'
H H 0.0000 0.0000 'International Tables Vol C Tables 4.2.6.8 and 6.1.1.4'
N N 0.0061 0.0033 'International Tables Vol C Tables 4.2.6.8 and 6.1.1.4'
O O 0.0106 0.0060 'International Tables Vol C Tables 4.2.6.8 and 6.1.1.4'
Ni Ni 0.3393 1.1124 'International Tables Vol C Tables 4.2.6.8 and 6.1.1.4'
Gd Gd -0.1653 3.9035 'International Tables Vol C Tables 4.2.6.8 and 6.1.1.4'

loop_
_geom_angle_atom_site_label_1
_geom_angle_atom_site_label_2
_geom_angle_atom_site_label_3
_geom_angle
O2 Gd1 O5 68.46(6)
O2 Gd1 O14 88.22(7)
O5 Gd1 O14 77.53(7)
O2 Gd1 O7 79.30(7)
O5 Gd1 O7 90.91(7)
O14 Gd1 O7 165.49(8)
O2 Gd1 O10 134.07(9)
O5 Gd1 O10 146.45(9)
O14 Gd1 O10 120.65(9)
O7 Gd1 O10 73.76(9)
O2 Gd1 O13 76.27(8)
O5 Gd1 O13 117.39(8)
O14 Gd1 O13 50.83(8)
O7 Gd1 O13 131.23(8)
O10 Gd1 O13 94.49(10)
O2 Gd1 O6 130.63(6)
O5 Gd1 O6 64.09(7)
O14 Gd1 O6 69.34(7)
O7 Gd1 O6 113.61(8)
O10 Gd1 O6 94.45(9)
O13 Gd1 O6 114.40(9)
O2 Gd1 O11 144.04(8)
O5 Gd1 O11 131.32(10)
O14 Gd1 O11 71.53(9)
O7 Gd1 O11 122.97(10)
O10 Gd1 O11 49.65(10)
O13 Gd1 O11 67.88(9)
O6 Gd1 O11 70.16(10)
O2 Gd1 O8 117.28(8)
O5 Gd1 O8 77.03(9)
O14 Gd1 O8 133.16(8)
O7 Gd1 O8 50.05(7)
O10 Gd1 O8 70.22(10)
O13 Gd1 O8 164.10(9)
O6 Gd1 O8 64.27(7)
O11 Gd1 O8 97.87(10)
O2 Gd1 O1 62.42(7)
O5 Gd1 O1 128.81(7)
O14 Gd1 O1 113.35(8)
O7 Gd1 O1 67.27(8)
O10 Gd1 O1 72.99(9)
O13 Gd1 O1 64.05(9)
O6 Gd1 O1 166.86(7)
O11 Gd1 O1 98.07(10)
O8 Gd1 O1 113.29(8)
O2 Gd1 Ni1 34.39(4)
O5 Gd1 Ni1 34.08(4)
O14 Gd1 Ni1 81.02(6)
O7 Gd1 Ni1 84.50(6)
O10 Gd1 Ni1 158.02(7)
O13 Gd1 Ni1 97.54(6)
O6 Gd1 Ni1 97.21(5)
O11 Gd1 Ni1 152.32(8)
O8 Gd1 Ni1 98.33(7)
O1 Gd1 Ni1 95.92(5)
N1 Ni1 O5 170.31(9)
N1 Ni1 O2 90.22(8)
O5 Ni1 O2 81.14(7)
N1 Ni1 N2 98.71(9)
O5 Ni1 N2 89.98(8)
O2 Ni1 N2 171.06(8)
N1 Ni1 N4 87.67(9)
O5 Ni1 N4 88.36(9)
O2 Ni1 N4 92.71(9)
N2 Ni1 N4 88.05(9)
N1 Ni1 N3 93.30(9)
O5 Ni1 N3 90.39(9)
O2 Ni1 N3 85.40(9)
N2 Ni1 N3 93.68(9)
N4 Ni1 N3 177.87(9)
N1 Ni1 Gd1 130.54(7)
O5 Ni1 Gd1 40.64(5)
O2 Ni1 Gd1 40.51(5)
N2 Ni1 Gd1 130.61(6)
N4 Ni1 Gd1 90.24(7)
N3 Ni1 Gd1 87.70(7)
O2 C1 C6 124.3(2)
O2 C1 C2 118.4(2)
C6 C1 C2 117.3(2)
C3 C2 O1 125.2(3)
C3 C2 C1 121.2(3)
O1 C2 C1 113.6(2)
C2 C3 C4 120.7(3)
C2 C3 H3 119.7
C4 C3 H3 119.7
C5 C4 C3 119.9(3)
C5 C4 H4 120.1
C3 C4 H4 120.1
C4 C5 C6 121.1(3)
C4 C5 H5 119.5
C6 C5 H5 119.5
C1 C6 C5 119.9(3)
C1 C6 C24 124.5(2)
C5 C6 C24 115.6(3)
O3 C7 C8 115.2(2)
O3 C7 H7A 108.5
C8 C7 H7A 108.5
O3 C7 H7B 108.5
C8 C7 H7B 108.5
H7A C7 H7B 107.5
O4 C8 C7 112.3(3)
O4 C8 H8A 109.1
C7 C8 H8A 109.1
O4 C8 H8B 109.1
C7 C8 H8B 109.1
H8A C8 H8B 107.9
N2 C9 C10 126.5(3)
N2 C9 H9 116.8
C10 C9 H9 116.8
C11 C10 C15 119.2(3)
C11 C10 C9 115.8(3)
C15 C10 C9 124.9(2)
C12 C11 C10 121.6(3)
C12 C11 H11 119.2
C10 C11 H11 119.2
C11 C12 C13 119.7(3)
C11 C12 H12 120.1
C13 C12 H12 120.1
C14 C13 C12 119.6(3)
C14 C13 H13 120.2
C12 C13 H13 120.2
C13 C14 O6 123.6(3)
C13 C14 C15 122.4(3)
O6 C14 C15 114.0(2)
O5 C15 C14 118.5(2)
O5 C15 C10 123.9(2)
C14 C15 C10 117.5(2)
O1 C16 H16A 109.5
O1 C16 H16B 109.5
H16A C16 H16B 109.5
O1 C16 H16C 109.5
H16A C16 H16C 109.5
H16B C16 H16C 109.5
O6 C17 H17A 109.5
O6 C17 H17B 109.5
H17A C17 H17B 109.5
O6 C17 H17C 109.5
H17A C17 H17C 109.5
H17B C17 H17C 109.5
C19 C18 H18A 109.5
C19 C18 H18B 109.5
H18A C18 H18B 109.5
C19 C18 H18C 109.5
H18A C18 H18C 109.5
H18B C18 H18C 109.5
N3 C19 C18 179.0(3)
C21 C20 H20A 109.5
C21 C20 H20B 109.5
H20A C20 H20B 109.5
C21 C20 H20C 109.5
H20A C20 H20C 109.5
H20B C20 H20C 109.5
N4 C21 C20 178.2(4)
N1 C24 C6 124.7(3)
N1 C24 H24 117.6
C6 C24 H24 117.6
C24 N1 O3 111.3(2)
C24 N1 Ni1 127.2(2)
O3 N1 Ni1 119.02(15)
C9 N2 O4 109.8(2)
C9 N2 Ni1 122.66(19)
O4 N2 Ni1 126.29(15)
C19 N3 Ni1 168.7(2)
C21 N4 Ni1 173.7(3)
O9 N5 O8 121.8(3)
O9 N5 O7 122.2(3)
O8 N5 O7 115.9(3)
O12 N6 O11 123.8(4)
O12 N6 O10 120.9(4)
O11 N6 O10 115.3(3)
O15 N7 O14 122.1(4)
O15 N7 O13 122.4(3)
O14 N7 O13 115.5(3)
C2 O1 C16 116.1(3)
C2 O1 Gd1 117.16(17)
C16 O1 Gd1 124.3(2)
C1 O2 Ni1 125.09(16)
C1 O2 Gd1 128.46(16)
Ni1 O2 Gd1 105.10(7)
C7 O3 N1 110.9(2)
N2 O4 C8 112.1(2)
C15 O5 Ni1 123.24(17)
C15 O5 Gd1 123.50(17)
Ni1 O5 Gd1 105.29(7)
C14 O6 C17 116.4(3)
C14 O6 Gd1 116.62(16)
C17 O6 Gd1 125.4(2)
N5 O7 Gd1 98.59(17)
N5 O8 Gd1 95.39(19)
N6 O10 Gd1 98.8(2)
N6 O11 Gd1 96.2(2)
N7 O13 Gd1 96.10(19)
N7 O14 Gd1 97.5(2)

loop_
_geom_bond_atom_site_label_1
_geom_bond_atom_site_label_2
_geom_bond_distance
Gd1 O2 2.3414(18)
Gd1 O5 2.3494(19)
Gd1 O14 2.484(2)
Gd1 O7 2.485(2)
Gd1 O10 2.495(3)
Gd1 O13 2.511(3)
Gd1 O6 2.546(2)
Gd1 O11 2.549(3)
Gd1 O8 2.555(3)
Gd1 O1 2.653(2)
Gd1 Ni1 3.4798(6)
Ni1 N1 2.011(2)
Ni1 O5 2.0213(19)
Ni1 O2 2.0357(18)
Ni1 N2 2.053(2)
Ni1 N4 2.088(3)
Ni1 N3 2.134(3)
C1 O2 1.328(3)
C1 C6 1.400(4)
C1 C2 1.417(4)
C2 C3 1.368(4)
C2 O1 1.382(4)
C3 C4 1.378(5)
C3 H3 0.9300
C4 C5 1.357(5)
C4 H4 0.9300
C5 C6 1.406(4)
C5 H5 0.9300
C6 C24 1.449(4)
C7 O3 1.426(4)
C7 C8 1.493(4)
C7 H7A 0.9700
C7 H7B 0.9700
C8 O4 1.436(3)
C8 H8A 0.9700
C8 H8B 0.9700
C9 N2 1.282(3)
C9 C10 1.439(4)
C9 H9 0.9300
C10 C11 1.407(4)
C10 C15 1.409(4)
C11 C12 1.360(5)
C11 H11 0.9300
C12 C13 1.388(5)
C12 H12 0.9300
C13 C14 1.372(4)
C13 H13 0.9300
C14 O6 1.389(4)
C14 C15 1.399(4)
C15 O5 1.332(3)
C16 O1 1.435(4)
C16 H16A 0.9600
C16 H16B 0.9600
C16 H16C 0.9600
C17 O6 1.449(4)
C17 H17A 0.9600
C17 H17B 0.9600
C17 H17C 0.9600
C18 C19 1.457(5)
C18 H18A 0.9600
C18 H18B 0.9600
C18 H18C 0.9600
C19 N3 1.128(4)
C20 C21 1.443(5)
C20 H20A 0.9600
C20 H20B 0.9600
C20 H20C 0.9600
C21 N4 1.131(4)
C24 N1 1.277(4)
C24 H24 0.9300
N1 O3 1.429(3)
N2 O4 1.422(3)
N5 O9 1.200(4)
N5 O8 1.255(4)
N5 O7 1.261(3)
N6 O12 1.212(4)
N6 O11 1.254(5)
N6 O10 1.254(4)
N7 O15 1.201(4)
N7 O14 1.265(4)
N7 O13 1.269(4)

loop_
_geom_hbond_atom_site_label_D
_geom_hbond_atom_site_label_H
_geom_hbond_atom_site_label_A
_geom_hbond_distance_DH
_geom_hbond_distance_HA
_geom_hbond_distance_DA
_geom_hbond_angle_DHA
_geom_hbond_site_symmetry_A
C24 H24 O9 0.93 2.39 3.266(4) 156.0 2
C20 H20B O9 0.96 2.51 3.352(5) 146.7 2_655
C20 H20A O15 0.96 2.65 3.418(6) 136.9 .
C18 H18C O3 0.96 2.60 3.514(4) 158.1 2_545
C18 H18A O11 0.96 2.61 3.313(5) 129.9 4_576
C17 H17B O4 0.96 2.65 3.286(4) 124.2 2_645
C16 H16B O10 0.96 2.37 3.095(5) 131.7 .
C9 H9 O12 0.93 2.53 3.450(4) 169.7 2_655
C8 H8B N3 0.97 2.43 3.339(4) 156.4 .
C8 H8A O12 0.97 2.60 3.120(4) 113.5 4_576
C8 H8A O12 0.97 2.60 3.120(4) 113.5 4_576
C8 H8B N3 0.97 2.43 3.339(4) 156.4 .
C9 H9 O12 0.93 2.53 3.450(4) 169.7 2_655
C16 H16B O10 0.96 2.37 3.095(5) 131.7 .
C17 H17B O4 0.96 2.65 3.286(4) 124.2 2_645
C18 H18A O11 0.96 2.61 3.313(5) 129.9 4_576
C18 H18C O3 0.96 2.60 3.514(4) 158.1 2_545
C20 H20A O15 0.96 2.65 3.418(6) 136.9 .
C20 H20B O9 0.96 2.51 3.352(5) 146.7 2_655
C24 H24 O9 0.93 2.39 3.266(4) 156.0 2
